data_7109819
loop_
_publ_author_name
'Shigekazu Ito'
'Takeshi Nakagawa'
'Koichi Mikami'

_publ_section_title
;
 Stereoselective synthesis, structural aspects, and NMR properties of
 stable C-fluorinated phosphaalkenes
;
_journal_name_full Chem.Commun.
_journal_page_first 9221
_journal_paper_doi 10.1039/c3cc45237a
_journal_volume 49
_journal_year 2013
_chemical_formula_sum 'C31 H39 F P2'
_chemical_formula_weight 492.56
_chemical_name_systematic
; 
 ? 
;
_space_group_IT_number 14
_symmetry_cell_setting monoclinic
_symmetry_space_group_name_Hall '-P 2ybc'
_symmetry_space_group_name_H-M 'P 1 21/c 1'
_atom_sites_solution_hydrogens geom
_atom_sites_solution_primary direct
_atom_sites_solution_secondary difmap
_audit_creation_method SHELXL-97
_cell_angle_alpha 90.00
_cell_angle_beta 99.7979(18)
_cell_angle_gamma 90.00
_cell_formula_units_Z 4
_cell_length_a 11.5045(6)
_cell_length_b 10.3533(4)
_cell_length_c 24.8649(13)
_cell_measurement_temperature 123(2)
_cell_volume 2918.4(2)
_computing_structure_refinement 'SHELXL-97 (Sheldrick, 1997)'
_computing_structure_solution 'SHELXS-97 (Sheldrick, 1990)'
_diffrn_ambient_temperature 123(2)
_diffrn_measured_fraction_theta_full 0.998
_diffrn_measured_fraction_theta_max 0.998
_diffrn_radiation_monochromator graphite
_diffrn_radiation_source 'fine-focus sealed tube'
_diffrn_radiation_type MoK\a
_diffrn_radiation_wavelength 0.71075
_diffrn_reflns_av_R_equivalents 0.0453
_diffrn_reflns_av_sigmaI/netI 0.0389
_diffrn_reflns_limit_h_max 12
_diffrn_reflns_limit_h_min -14
_diffrn_reflns_limit_k_max 13
_diffrn_reflns_limit_k_min -13
_diffrn_reflns_limit_l_max 32
_diffrn_reflns_limit_l_min -32
_diffrn_reflns_number 28245
_diffrn_reflns_theta_full 27.48
_diffrn_reflns_theta_max 27.48
_diffrn_reflns_theta_min 3.18
_exptl_absorpt_coefficient_mu 0.172
_exptl_absorpt_correction_T_max 0.9830
_exptl_absorpt_correction_T_min 0.9519
_exptl_absorpt_correction_type empirical
_exptl_absorpt_process_details empirical
_exptl_crystal_density_diffrn 1.121
_exptl_crystal_density_method 'not measured'
_exptl_crystal_F_000 1056
_exptl_crystal_size_max 0.29
_exptl_crystal_size_mid 0.24
_exptl_crystal_size_min 0.10
_refine_diff_density_max 0.435
_refine_diff_density_min -0.368
_refine_diff_density_rms 0.048
_refine_ls_extinction_method none
_refine_ls_goodness_of_fit_ref 1.017
_refine_ls_hydrogen_treatment mixed
_refine_ls_matrix_type full
_refine_ls_number_parameters 491
_refine_ls_number_reflns 6668
_refine_ls_number_restraints 0
_refine_ls_restrained_S_all 1.017
_refine_ls_R_factor_all 0.0536
_refine_ls_R_factor_gt 0.0411
_refine_ls_shift/su_max 0.000
_refine_ls_shift/su_mean 0.000
_refine_ls_structure_factor_coef Fsqd
_refine_ls_weighting_details 'calc w=1/[\s^2^(Fo^2^)+(0.1000P)^2^+0.0000P] where P=(Fo^2^+2Fc^2^)/3'
_refine_ls_weighting_scheme calc
_refine_ls_wR_factor_gt 0.1233
_refine_ls_wR_factor_ref 0.1379
_reflns_number_gt 5393
_reflns_number_total 6668
_reflns_threshold_expression >2sigma(I)
_cod_data_source_file c3cc45237a.txt
_cod_data_source_block naka01
_cod_original_sg_symbol_H-M P21/c
_cod_database_code 7109819

loop_
_symmetry_equiv_pos_as_xyz
'x, y, z'
'-x, y+1/2, -z+1/2'
'-x, -y, -z'
'x, -y-1/2, z-1/2'

loop_
_atom_site_label
_atom_site_type_symbol
_atom_site_fract_x
_atom_site_fract_y
_atom_site_fract_z
_atom_site_U_iso_or_equiv
_atom_site_adp_type
_atom_site_occupancy
_atom_site_symmetry_multiplicity
_atom_site_calc_flag
_atom_site_refinement_flags
_atom_site_disorder_assembly
_atom_site_disorder_group
P1 P 0.09372(3) 0.09790(3) 0.218742(15) 0.02604(12) Uani 1 1 d . . .
P2 P 0.25745(3) 0.17647(4) 0.321353(15) 0.02722(12) Uani 1 1 d . . .
F1 F 0.31011(8) 0.19361(8) 0.21823(3) 0.0327(2) Uani 1 1 d . . .
C2 C 0.11374(13) 0.08593(13) 0.14677(6) 0.0259(3) Uani 1 1 d . . .
C26 C 0.32141(13) 0.33905(14) 0.32503(6) 0.0279(3) Uani 1 1 d . . .
C6 C 0.20347(13) -0.02423(15) 0.07884(6) 0.0306(3) Uani 1 1 d . . .
C7 C 0.16640(13) -0.02700(14) 0.12943(6) 0.0270(3) Uani 1 1 d . . .
C1 C 0.22464(13) 0.15777(14) 0.24751(6) 0.0267(3) Uani 1 1 d . . .
C4 C 0.12662(14) 0.18583(15) 0.06058(6) 0.0329(3) Uani 1 1 d . . .
C3 C 0.08612(13) 0.19137(13) 0.11010(6) 0.0286(3) Uani 1 1 d . . .
C20 C 0.38629(14) 0.07168(14) 0.34045(6) 0.0298(3) Uani 1 1 d . . .
C17 C 0.07152(17) -0.19735(17) 0.18244(8) 0.0389(4) Uani 1 1 d . . .
C29 C 0.40267(17) 0.59457(17) 0.32950(8) 0.0423(4) Uani 1 1 d . . .
C5 C 0.18899(14) 0.08260(16) 0.04460(6) 0.0328(3) Uani 1 1 d . A .
C16 C 0.18482(14) -0.15542(14) 0.16236(7) 0.0322(3) Uani 1 1 d . . .
C28 C 0.28876(16) 0.56581(16) 0.30420(7) 0.0377(4) Uani 1 1 d . . .
C30 C 0.47451(16) 0.49675(17) 0.35344(8) 0.0421(4) Uani 1 1 d . . .
C24 C 0.56461(15) -0.03658(17) 0.32623(8) 0.0408(4) Uani 1 1 d . . .
C8 C 0.01358(15) 0.31209(14) 0.12131(7) 0.0337(4) Uani 1 1 d . . .
C9 C -0.09503(16) 0.27423(19) 0.14584(9) 0.0413(4) Uani 1 1 d . . .
C23 C 0.57164(17) -0.09836(17) 0.37562(9) 0.0482(5) Uani 1 1 d . . .
C27 C 0.24810(15) 0.44022(16) 0.30253(7) 0.0331(3) Uani 1 1 d . . .
C31 C 0.43485(14) 0.36952(17) 0.35115(7) 0.0354(4) Uani 1 1 d . . .
C25 C 0.47359(14) 0.04919(17) 0.30900(7) 0.0365(4) Uani 1 1 d . . .
C18 C 0.28699(16) -0.14527(17) 0.21088(8) 0.0382(4) Uani 1 1 d . . .
C21 C 0.39404(18) 0.00782(18) 0.39027(8) 0.0439(4) Uani 1 1 d . . .
C12 C 0.23566(16) 0.08540(18) -0.00956(7) 0.0405(4) Uani 1 1 d . . .
C19 C 0.2167(2) -0.26752(17) 0.12677(9) 0.0461(4) Uani 1 1 d . . .
C10 C 0.0904(2) 0.40549(17) 0.15938(10) 0.0493(5) Uani 1 1 d . . .
C22 C 0.4883(2) -0.0749(2) 0.40808(10) 0.0572(5) Uani 1 1 d . . .
C13 C 0.3246(3) 0.1914(3) -0.00884(11) 0.0491(8) Uani 0.772(4) 1 d P A 1
C11 C -0.0346(2) 0.3862(2) 0.06849(9) 0.0542(5) Uani 1 1 d . . .
C14 C 0.2995(3) -0.0452(3) -0.02067(11) 0.0493(7) Uani 0.772(4) 1 d P A 1
C15 C 0.1328(3) 0.0985(4) -0.05661(10) 0.0508(8) Uani 0.772(4) 1 d P A 1
C32 C 0.1664(10) 0.0078(11) -0.0467(4) 0.053(3) Uani 0.228(4) 1 d P A 2
H40 H 0.0834 0.0318 -0.0485 0.050 Uiso 0.228(4) 1 calc PR A 2
H41 H 0.1775 -0.0826 -0.0353 0.050 Uiso 0.228(4) 1 calc PR A 2
H42 H 0.1888 0.0189 -0.0827 0.050 Uiso 0.228(4) 1 calc PR A 2
C33 C 0.3645(8) 0.0794(12) 0.0044(3) 0.055(3) Uani 0.228(4) 1 d P A 2
H43 H 0.3923 0.1453 0.0319 0.050 Uiso 0.228(4) 1 calc PR A 2
H44 H 0.3991 0.0952 -0.0284 0.050 Uiso 0.228(4) 1 calc PR A 2
H45 H 0.3882 -0.0063 0.0191 0.050 Uiso 0.228(4) 1 calc PR A 2
C34 C 0.2161(11) 0.2415(8) -0.0345(3) 0.056(3) Uani 0.228(4) 1 d P A 2
H46 H 0.2640 0.3010 -0.0092 0.050 Uiso 0.228(4) 1 calc PR A 2
H47 H 0.1328 0.2654 -0.0380 0.050 Uiso 0.228(4) 1 calc PR A 2
H48 H 0.2406 0.2463 -0.0703 0.050 Uiso 0.228(4) 1 calc PR A 2
H2 H 0.2409(17) -0.0964(17) 0.0695(8) 0.037(5) Uiso 1 1 d . . .
H1 H 0.1116(16) 0.2546(18) 0.0376(8) 0.038(5) Uiso 1 1 d . . .
H30 H 0.4830(19) 0.2960(19) 0.3674(9) 0.049(5) Uiso 1 1 d . . .
H26 H 0.1657(18) 0.4199(17) 0.2875(8) 0.039(5) Uiso 1 1 d . . .
H25 H 0.4683(19) 0.0949(19) 0.2741(9) 0.053(6) Uiso 1 1 d . . .
H6 H 0.119(2) 0.367(2) 0.1923(10) 0.060(6) Uiso 1 1 d . . .
H12 H 0.0817(17) -0.2826(19) 0.2023(8) 0.041(5) Uiso 1 1 d . . .
H24 H 0.622(2) -0.052(2) 0.3046(9) 0.053(6) Uiso 1 1 d . . .
H13 H 0.0104(18) -0.2149(18) 0.1518(8) 0.040(5) Uiso 1 1 d . . .
H14 H 0.0430(19) -0.135(2) 0.2064(9) 0.048(5) Uiso 1 1 d . . .
H29 H 0.556(2) 0.519(2) 0.3723(9) 0.062(6) Uiso 1 1 d . . .
H18 H 0.1575(17) -0.2731(17) 0.0960(8) 0.037(5) Uiso 1 1 d . . .
H21 H 0.330(2) 0.023(2) 0.4128(10) 0.061(6) Uiso 1 1 d . . .
H15 H 0.265(2) -0.101(2) 0.2421(10) 0.060(7) Uiso 1 1 d . . .
H3 H -0.073(2) 0.236(2) 0.1816(10) 0.062(6) Uiso 1 1 d . . .
H16 H 0.360(2) -0.098(2) 0.2006(9) 0.062(7) Uiso 1 1 d . . .
H23 H 0.633(2) -0.157(2) 0.3866(10) 0.067(7) Uiso 1 1 d . . .
H27 H 0.2395(17) 0.6295(18) 0.2891(7) 0.035(5) Uiso 1 1 d . . .
H37 H 0.073(3) 0.022(3) -0.0575(12) 0.054(8) Uiso 0.772(4) 1 d P A 1
H28 H 0.4337(19) 0.684(2) 0.3291(9) 0.052(6) Uiso 1 1 d . . .
H9 H -0.080(2) 0.332(2) 0.0447(10) 0.060(7) Uiso 1 1 d . . .
H17 H 0.3141(19) -0.234(2) 0.2245(9) 0.054(6) Uiso 1 1 d . . .
H19 H 0.300(2) -0.259(2) 0.1143(9) 0.060(6) Uiso 1 1 d . . .
H4 H -0.146(2) 0.349(2) 0.1500(10) 0.067(7) Uiso 1 1 d . . .
H10 H -0.0889(19) 0.453(2) 0.0787(8) 0.047(5) Uiso 1 1 d . . .
H11 H 0.031(2) 0.425(2) 0.0562(11) 0.070(7) Uiso 1 1 d . . .
H5 H -0.141(2) 0.209(2) 0.1234(10) 0.061(6) Uiso 1 1 d . . .
H7 H 0.156(2) 0.439(2) 0.1405(10) 0.060(6) Uiso 1 1 d . . .
H31 H 0.291(4) 0.278(4) -0.0014(17) 0.094(12) Uiso 0.772(4) 1 d P A 1
H8 H 0.050(2) 0.479(2) 0.1684(10) 0.062(6) Uiso 1 1 d . . .
H38 H 0.096(3) 0.189(3) -0.0534(13) 0.068(10) Uiso 0.772(4) 1 d P A 1
H20 H 0.2202(18) -0.354(2) 0.1500(9) 0.053(6) Uiso 1 1 d . . .
H32 H 0.394(3) 0.180(3) 0.0216(12) 0.050(7) Uiso 0.772(4) 1 d P A 1
H39 H 0.161(3) 0.113(3) -0.0924(13) 0.055(8) Uiso 0.772(4) 1 d P A 1
H22 H 0.494(2) -0.118(2) 0.4419(11) 0.078(8) Uiso 1 1 d . . .
H34 H 0.326(2) -0.036(3) -0.0521(13) 0.051(7) Uiso 0.772(4) 1 d P A 1
H35 H 0.250(3) -0.115(3) -0.0247(12) 0.052(8) Uiso 0.772(4) 1 d P A 1
H33 H 0.357(3) 0.194(3) -0.0433(14) 0.063(8) Uiso 0.772(4) 1 d P A 1
H36 H 0.374(3) -0.065(3) 0.0081(15) 0.074(10) Uiso 0.772(4) 1 d P A 1

loop_
_atom_site_aniso_label
_atom_site_aniso_U_11
_atom_site_aniso_U_22
_atom_site_aniso_U_33
_atom_site_aniso_U_23
_atom_site_aniso_U_13
_atom_site_aniso_U_12
P1 0.0264(2) 0.0301(2) 0.0229(2) 0.00196(13) 0.00773(15) -0.00263(13)
P2 0.0258(2) 0.0343(2) 0.0225(2) 0.00147(14) 0.00677(15) 0.00190(14)
F1 0.0297(5) 0.0440(5) 0.0267(4) 0.0006(4) 0.0110(4) -0.0078(4)
C2 0.0263(7) 0.0311(7) 0.0214(7) 0.0005(5) 0.0067(5) -0.0071(5)
C26 0.0284(7) 0.0359(7) 0.0210(7) -0.0024(6) 0.0085(6) 0.0049(6)
C6 0.0277(8) 0.0388(8) 0.0265(7) -0.0052(6) 0.0075(6) -0.0087(6)
C7 0.0240(7) 0.0318(7) 0.0258(7) -0.0008(6) 0.0060(5) -0.0079(6)
C1 0.0268(7) 0.0309(7) 0.0241(7) 0.0019(5) 0.0090(6) 0.0003(5)
C4 0.0328(8) 0.0394(8) 0.0251(7) 0.0087(6) 0.0010(6) -0.0111(6)
C3 0.0291(8) 0.0298(7) 0.0257(7) 0.0022(5) 0.0015(6) -0.0085(6)
C20 0.0291(8) 0.0311(7) 0.0287(7) -0.0008(6) 0.0038(6) 0.0012(6)
C17 0.0402(9) 0.0327(8) 0.0476(10) 0.0061(7) 0.0180(8) -0.0063(7)
C29 0.0494(11) 0.0366(9) 0.0457(10) -0.0089(7) 0.0222(8) -0.0047(7)
C5 0.0290(8) 0.0485(9) 0.0209(7) -0.0007(6) 0.0042(6) -0.0133(6)
C16 0.0345(8) 0.0277(7) 0.0376(8) 0.0013(6) 0.0149(7) -0.0030(6)
C28 0.0437(10) 0.0334(8) 0.0394(9) 0.0018(7) 0.0171(8) 0.0071(7)
C30 0.0339(9) 0.0466(9) 0.0461(10) -0.0147(8) 0.0077(8) -0.0050(7)
C24 0.0304(9) 0.0416(9) 0.0503(10) -0.0069(8) 0.0066(8) 0.0040(7)
C8 0.0352(8) 0.0307(7) 0.0341(8) 0.0063(6) 0.0024(7) -0.0025(6)
C9 0.0362(9) 0.0398(9) 0.0485(10) 0.0072(8) 0.0088(8) 0.0019(7)
C23 0.0391(10) 0.0375(9) 0.0652(13) 0.0070(8) 0.0009(9) 0.0106(7)
C27 0.0306(8) 0.0389(8) 0.0312(8) -0.0007(6) 0.0093(6) 0.0050(6)
C31 0.0296(8) 0.0421(9) 0.0341(8) -0.0062(7) 0.0048(7) 0.0041(7)
C25 0.0310(8) 0.0438(9) 0.0345(8) 0.0017(7) 0.0051(7) 0.0047(7)
C18 0.0383(9) 0.0367(8) 0.0415(9) 0.0105(7) 0.0119(8) 0.0058(7)
C21 0.0429(10) 0.0468(10) 0.0435(10) 0.0114(8) 0.0112(8) 0.0093(8)
C12 0.0381(9) 0.0618(11) 0.0231(7) 0.0007(7) 0.0097(7) -0.0162(8)
C19 0.0547(12) 0.0328(9) 0.0555(12) -0.0057(8) 0.0226(10) -0.0036(8)
C10 0.0510(12) 0.0266(8) 0.0653(14) -0.0013(8) -0.0043(10) -0.0027(8)
C22 0.0561(13) 0.0594(12) 0.0564(13) 0.0255(10) 0.0103(10) 0.0178(10)
C13 0.0550(17) 0.0607(18) 0.0375(13) -0.0082(12) 0.0243(13) -0.0271(14)
C11 0.0589(13) 0.0547(12) 0.0476(12) 0.0221(10) 0.0054(10) 0.0105(11)
C14 0.0588(17) 0.0595(16) 0.0362(13) -0.0100(11) 0.0268(12) -0.0052(13)
C15 0.0461(15) 0.085(2) 0.0210(11) -0.0022(12) 0.0043(10) -0.0112(15)
C32 0.065(6) 0.062(6) 0.032(4) -0.010(4) 0.010(4) -0.015(5)
C33 0.042(5) 0.099(8) 0.029(4) -0.001(4) 0.018(3) -0.014(5)
C34 0.088(7) 0.056(5) 0.030(4) 0.006(4) 0.030(4) -0.008(5)

loop_
_atom_type_symbol
_atom_type_description
_atom_type_scat_dispersion_real
_atom_type_scat_dispersion_imag
_atom_type_scat_source
C C 0.0033 0.0016 'International Tables Vol C Tables 4.2.6.8 and 6.1.1.4'
H H 0.0000 0.0000 'International Tables Vol C Tables 4.2.6.8 and 6.1.1.4'
F F 0.0171 0.0103 'International Tables Vol C Tables 4.2.6.8 and 6.1.1.4'
P P 0.1023 0.0942 'International Tables Vol C Tables 4.2.6.8 and 6.1.1.4'

loop_
_geom_angle_atom_site_label_1
_geom_angle_atom_site_label_2
_geom_angle_atom_site_label_3
_geom_angle
C1 P1 C2 100.81(7)
C1 P2 C26 99.24(7)
C1 P2 C20 102.59(7)
C26 P2 C20 103.33(7)
C7 C2 C3 119.88(13)
C7 C2 P1 118.70(10)
C3 C2 P1 121.22(11)
C31 C26 C27 118.04(15)
C31 C26 P2 124.62(12)
C27 C26 P2 117.23(12)
C5 C6 C7 123.08(15)
C6 C7 C2 117.98(13)
C6 C7 C16 117.16(13)
C2 C7 C16 124.86(13)
F1 C1 P1 123.26(11)
F1 C1 P2 117.55(10)
P1 C1 P2 119.19(8)
C5 C4 C3 123.71(14)
C4 C3 C2 117.65(14)
C4 C3 C8 117.60(13)
C2 C3 C8 124.75(14)
C21 C20 C25 118.45(15)
C21 C20 P2 115.96(13)
C25 C20 P2 125.57(12)
C30 C29 C28 119.33(16)
C4 C5 C6 116.98(14)
C4 C5 C12 120.95(14)
C6 C5 C12 122.04(15)
C17 C16 C18 109.99(14)
C17 C16 C19 105.78(14)
C18 C16 C19 106.08(15)
C17 C16 C7 111.43(13)
C18 C16 C7 111.82(12)
C19 C16 C7 111.45(14)
C27 C28 C29 120.37(16)
C29 C30 C31 120.66(16)
C23 C24 C25 120.10(18)
C10 C8 C9 109.92(17)
C10 C8 C11 107.44(16)
C9 C8 C11 105.53(15)
C10 C8 C3 110.44(14)
C9 C8 C3 111.40(13)
C11 C8 C3 111.94(15)
C24 C23 C22 120.06(17)
C28 C27 C26 120.98(16)
C26 C31 C30 120.57(16)
C24 C25 C20 120.86(17)
C20 C21 C22 120.17(19)
C32 C12 C33 125.7(7)
C32 C12 C13 139.0(5)
C33 C12 C13 50.7(5)
C32 C12 C15 41.3(5)
C33 C12 C15 144.0(4)
C13 C12 C15 112.6(2)
C32 C12 C5 109.3(4)
C33 C12 C5 106.4(3)
C13 C12 C5 110.12(16)
C15 C12 C5 109.53(17)
C32 C12 C14 67.5(6)
C33 C12 C14 61.6(5)
C13 C12 C14 106.9(2)
C15 C12 C14 105.4(2)
C5 C12 C14 112.27(16)
C32 C12 C34 106.3(6)
C33 C12 C34 100.9(6)
C13 C12 C34 50.8(4)
C15 C12 C34 66.7(4)
C5 C12 C34 106.8(3)
C14 C12 C34 140.3(3)
C23 C22 C21 120.29(19)

loop_
_geom_bond_atom_site_label_1
_geom_bond_atom_site_label_2
_geom_bond_distance
P1 C1 1.6726(15)
P1 C2 1.8469(15)
P2 C1 1.8209(15)
P2 C26 1.8330(16)
P2 C20 1.8330(15)
F1 C1 1.3705(17)
C2 C7 1.417(2)
C2 C3 1.423(2)
C26 C31 1.391(2)
C26 C27 1.400(2)
C6 C5 1.388(2)
C6 C7 1.396(2)
C7 C16 1.557(2)
C4 C5 1.383(2)
C4 C3 1.390(2)
C3 C8 1.554(2)
C20 C21 1.394(2)
C20 C25 1.394(2)
C17 C16 1.536(2)
C29 C30 1.377(3)
C29 C28 1.386(3)
C5 C12 1.533(2)
C16 C18 1.538(2)
C16 C19 1.541(2)
C28 C27 1.380(2)
C30 C31 1.392(2)
C24 C23 1.375(3)
C24 C25 1.384(2)
C8 C10 1.525(2)
C8 C9 1.532(3)
C8 C11 1.540(2)
C23 C22 1.376(3)
C21 C22 1.394(3)
C12 C32 1.372(9)
C12 C33 1.465(9)
C12 C13 1.499(3)
C12 C15 1.522(3)
C12 C14 1.585(3)
C12 C34 1.731(9)

loop_
_geom_torsion_atom_site_label_1
_geom_torsion_atom_site_label_2
_geom_torsion_atom_site_label_3
_geom_torsion_atom_site_label_4
_geom_torsion
C1 P1 C2 C7 86.35(12)
C1 P1 C2 C3 -88.58(13)
C1 P2 C26 C31 -121.18(14)
C20 P2 C26 C31 -15.78(15)
C1 P2 C26 C27 62.57(13)
C20 P2 C26 C27 167.97(12)
C5 C6 C7 C2 -1.3(2)
C5 C6 C7 C16 177.95(13)
C3 C2 C7 C6 8.2(2)
P1 C2 C7 C6 -166.84(11)
C3 C2 C7 C16 -171.02(13)
P1 C2 C7 C16 13.97(19)
C2 P1 C1 F1 4.84(13)
C2 P1 C1 P2 -174.89(8)
C26 P2 C1 F1 45.39(12)
C20 P2 C1 F1 -60.62(12)
C26 P2 C1 P1 -134.87(9)
C20 P2 C1 P1 119.13(9)
C5 C4 C3 C2 1.8(2)
C5 C4 C3 C8 -177.98(14)
C7 C2 C3 C4 -8.4(2)
P1 C2 C3 C4 166.46(11)
C7 C2 C3 C8 171.38(13)
P1 C2 C3 C8 -13.7(2)
C1 P2 C20 C21 -145.30(13)
C26 P2 C20 C21 111.87(14)
C1 P2 C20 C25 33.09(16)
C26 P2 C20 C25 -69.74(15)
C3 C4 C5 C6 4.8(2)
C3 C4 C5 C12 -177.33(14)
C7 C6 C5 C4 -5.1(2)
C7 C6 C5 C12 177.08(14)
C6 C7 C16 C17 -130.56(15)
C2 C7 C16 C17 48.6(2)
C6 C7 C16 C18 105.88(16)
C2 C7 C16 C18 -74.93(19)
C6 C7 C16 C19 -12.7(2)
C2 C7 C16 C19 166.53(15)
C30 C29 C28 C27 -0.7(3)
C28 C29 C30 C31 1.7(3)
C4 C3 C8 C10 -101.67(18)
C2 C3 C8 C10 78.5(2)
C4 C3 C8 C9 135.88(15)
C2 C3 C8 C9 -43.9(2)
C4 C3 C8 C11 18.0(2)
C2 C3 C8 C11 -161.80(16)
C25 C24 C23 C22 -0.1(3)
C29 C28 C27 C26 -1.6(3)
C31 C26 C27 C28 2.6(2)
P2 C26 C27 C28 179.15(13)
C27 C26 C31 C30 -1.6(2)
P2 C26 C31 C30 -177.79(13)
C29 C30 C31 C26 -0.6(3)
C23 C24 C25 C20 -1.7(3)
C21 C20 C25 C24 1.3(3)
P2 C20 C25 C24 -177.03(13)
C25 C20 C21 C22 0.9(3)
P2 C20 C21 C22 179.43(17)
C4 C5 C12 C32 -104.7(6)
C6 C5 C12 C32 73.0(6)
C4 C5 C12 C33 117.0(5)
C6 C5 C12 C33 -65.3(5)
C4 C5 C12 C13 63.5(2)
C6 C5 C12 C13 -118.8(2)
C4 C5 C12 C15 -60.8(2)
C6 C5 C12 C15 116.9(2)
C4 C5 C12 C14 -177.53(17)
C6 C5 C12 C14 0.2(2)
C4 C5 C12 C34 9.8(4)
C6 C5 C12 C34 -172.4(4)
C24 C23 C22 C21 2.3(3)
C20 C21 C22 C23 -2.8(3)
